data_2102370
loop_
_publ_author_name
'Marsh, Richard E.'

_publ_section_title
;
 Space group <i>Cc</i>: an update
;
_journal_issue 2
_journal_name_full 'Acta Crystallographica Section B'
_journal_page_first 252
_journal_page_last 253
_journal_paper_doi 10.1107/S0108768104003878
_journal_volume 60
_journal_year 2004
_chemical_formula_moiety '2(C36 H30 N P2), C34 O32 Pd4 Ru12'
_chemical_formula_sum 'C106 H60 N2 O32 P4 Pd4 Ru12'
_space_group_crystal_system orthorhombic
_space_group_IT_number 43
_symmetry_space_group_name_H-M 'F d d 2'
_audit_creation_method CRYM
_cell_angle_alpha 90
_cell_angle_beta 90
_cell_angle_gamma 90
_cell_formula_units_Z 8
_cell_length_a 31.3430
_cell_length_b 29.9690
_cell_length_c 23.9790
_cell_volume 22523.915
_cod_data_source_file bk0142.cif
_cod_data_source_block LISVOY
_cod_depositor_comments
;
  Added moiety chemical formula from Marsh (2004) paper.
  The summary chemical formula is calculated from moiety formula using
  AdHocParser
  (svn://www.crystallography.net/cod-tools/trunk/Formulae/AdHocParser.yp,
  revision 1441.)

  Andrius Merkys
  2013-11-11
;
_cod_original_sg_symbol_H-M Fdd2
_cod_database_code 2102370

loop_
_atom_site_label
_atom_site_type_symbol
_atom_site_fract_x
_atom_site_fract_y
_atom_site_fract_z
_atom_site_attached_hydrogens
C1 C 0.15265 0.29682 0.22208 0
Pd1 Pd 0.24792 0.29530 0.27462 0
Pd2 Pd 0.21501 0.22250 0.16960 0
Ru1 Ru 0.17102 0.33838 0.28441 0
Ru3 Ru 0.13460 0.25770 0.15787 0
Ru5 Ru 0.12240 0.35235 0.18314 0
Ru6 Ru 0.09312 0.28752 0.25925 0
Ru8 Ru 0.17099 0.24115 0.26981 0
Ru9 Ru 0.20618 0.31900 0.17392 0
O1 O 0.20100 0.23085 0.39105 0
O2 O 0.15425 0.14235 0.25485 0
O3 O 0.09980 0.21772 0.35208 0
O4 O 0.13565 0.33495 0.40340 0
O5 O 0.17280 0.43962 0.27847 0
O6 O 0.25090 0.36775 0.35225 0
O7 O 0.03875 0.34735 0.32980 0
O8 O 0.00640 0.25550 0.22830 0
O9 O 0.05900 0.19203 0.15732 0
O10 O 0.12205 0.28885 0.04040 0
O11 O 0.16240 0.17542 0.09522 0
O12 O 0.26515 0.39823 0.19563 0
O13 O 0.23530 0.30027 0.05593 0
O14 O 0.17650 0.39100 0.09055 0
O15 O 0.09345 0.44647 0.20448 0
O16 O 0.04390 0.34775 0.11175 0
C3 C 0.19490 0.23465 0.34470 0
C4 C 0.16340 0.18075 0.25905 0
C5 C 0.10945 0.23820 0.31405 0
C6 C 0.14830 0.33707 0.35908 0
C7 C 0.16870 0.40108 0.27992 0
C8 C 0.22990 0.34480 0.31880 0
C9 C 0.06175 0.32693 0.30382 0
C10 C 0.03870 0.26725 0.23825 0
C11 C 0.08525 0.21875 0.15835 0
C12 C 0.12455 0.27442 0.08592 0
C13 C 0.16485 0.20388 0.12408 0
C14 C 0.24490 0.36628 0.18862 0
C15 C 0.22775 0.30288 0.10182 0
C16 C 0.16835 0.36647 0.12898 0
C17 C 0.10490 0.41085 0.19740 0
C18 C 0.07390 0.34830 0.13885 0
P1 P -0.06075 0.38005 0.00495 0
P2 P 0.01155 0.39455 -0.07680 0
N1 N -0.02395 0.39937 -0.03042 0
C35 C -0.06085 0.31950 0.01050 0
C36 C -0.09550 0.29425 -0.00725 1
C37 C -0.09415 0.24775 -0.00375 1
C38 C -0.05810 0.22675 0.01825 1
C39 C -0.02345 0.25200 0.03600 1
C40 C -0.02480 0.29850 0.03200 1
C41 C -0.11205 0.39600 -0.02250 0
C42 C -0.14270 0.41625 0.01120 1
C43 C -0.18140 0.43000 -0.01170 1
C44 C -0.18955 0.42375 -0.06825 1
C45 C -0.15890 0.40375 -0.10205 1
C46 C -0.12015 0.38975 -0.07940 1
C47 C -0.05650 0.40425 0.07505 0
C48 C -0.04885 0.45025 0.07785 1
C49 C -0.04720 0.47150 0.12950 1
C50 C -0.05320 0.44700 0.17840 1
C51 C -0.06085 0.40100 0.17550 1
C52 C -0.06245 0.37975 0.12375 1
C53 C 0.05815 0.42375 -0.05325 0
C54 C 0.06700 0.42600 0.00350 1
C55 C 0.10425 0.44675 0.02225 1
C56 C 0.13260 0.46525 -0.01625 1
C57 C 0.12370 0.46275 -0.07275 1
C58 C 0.08650 0.44200 -0.09100 1
C59 C -0.00515 0.41750 -0.14200 0
C60 C -0.03705 0.45025 -0.14225 1
C61 C -0.05080 0.46800 -0.19300 1
C62 C -0.03270 0.45375 -0.24325 1
C63 C -0.00075 0.42125 -0.24225 1
C64 C 0.01295 0.40300 -0.19200 1
C65 C 0.02760 0.33720 -0.08995 0
C66 C -0.00310 0.30825 -0.11175 1
C67 C 0.00680 0.26325 -0.11975 1
C68 C 0.04745 0.24750 -0.10715 1
C69 C 0.07820 0.27650 -0.08550 1
C70 C 0.06825 0.32125 -0.07775 1
